data_2238790
loop_
_publ_author_name
'Maris, Thierry'

_publ_section_title
;
 <i>N</i>,<i>N</i>,<i>N</i>-Tributylbutan-1-aminium
 (<i>T</i>-4)-(cyano-\k<i>C</i>)trihydroborate
;
_journal_coeditor_code SJ5361
_journal_issue 11
_journal_name_full 'Acta Crystallographica Section E'
_journal_page_first o1713
_journal_paper_doi 10.1107/S1600536813028924
_journal_volume 69
_journal_year 2013
_chemical_formula_iupac 'C16 H36 N +, C H3 B N -'
_chemical_formula_moiety 'C16 H36 N +, C H3 B N -'
_chemical_formula_sum 'C17 H39 B N2'
_chemical_formula_weight 282.31
_chemical_name_common 'Tetra-n-butylammonium cyanotrihydroborate'
_chemical_name_systematic
;
<i>N</i>,<i>N</i>,<i>N</i>-Tributylbutan-1-aminium
(<i>T</i>-4)-(cyano-\k<i>C</i>)trihydroborate
;
_space_group_crystal_system monoclinic
_space_group_IT_number 4
_space_group_name_Hall 'P 2yb'
_space_group_name_H-M_alt 'P 1 21 1'
_symmetry_space_group_name_Hall 'P 2yb'
_symmetry_space_group_name_H-M 'P 1 21 1'
_atom_sites_solution_hydrogens geom
_atom_sites_solution_primary direct
_audit_creation_method
;
Olex2 1.2
(compiled 2013.09.17 svn.r2790 for OlexSys, GUI svn.r4601)
;
_cell_angle_alpha 90
_cell_angle_beta 112.269(2)
_cell_angle_gamma 90
_cell_formula_units_Z 2
_cell_length_a 7.8312(5)
_cell_length_b 13.9334(9)
_cell_length_c 9.6313(6)
_cell_measurement_reflns_used 9860
_cell_measurement_temperature 100
_cell_measurement_theta_max 70.025
_cell_measurement_theta_min 4.962
_cell_volume 972.54(11)
_computing_cell_refinement '<i>SAINT</i> (Bruker, 2013)'
_computing_data_collection '<i>APEX2</i> (Bruker, 2013)'
_computing_data_reduction '<i>SAINT</i> (Bruker, 2013)'
_computing_molecular_graphics '<i>OLEX2</i> (Dolomanov <i>et al.</i>, 2009)'
_computing_publication_material
;<i>OLEX2</i> (Dolomanov <i>et al.</i>, 2009) and
<i>publCIF</i> (Westrip, 2010)
;
_computing_structure_refinement '<i>SHELXL2013</i> (Sheldrick, 2008)'
_computing_structure_solution '<i>SHELXS2013</i> (Sheldrick, 2008)'
_diffrn_ambient_temperature 100
_diffrn_detector_area_resol_mean 8.3
_diffrn_measured_fraction_theta_full 0.995
_diffrn_measured_fraction_theta_max 0.992
_diffrn_measurement_device 'k-geometry diffractometer'
_diffrn_measurement_device_type 'Bruker Microstar X8'
_diffrn_measurement_method '\w scans'
_diffrn_radiation_monochromator 'Helios Mirror Optics'
_diffrn_radiation_type CuK\a
_diffrn_radiation_wavelength 1.54178
_diffrn_reflns_av_R_equivalents 0.0412
_diffrn_reflns_limit_h_max 8
_diffrn_reflns_limit_h_min -9
_diffrn_reflns_limit_k_max 17
_diffrn_reflns_limit_k_min -16
_diffrn_reflns_limit_l_max 11
_diffrn_reflns_limit_l_min -11
_diffrn_reflns_number 18043
_diffrn_reflns_theta_full 67.679
_diffrn_reflns_theta_max 70.149
_diffrn_reflns_theta_min 4.962
_exptl_absorpt_coefficient_mu 0.399
_exptl_absorpt_correction_T_max 0.7533
_exptl_absorpt_correction_T_min 0.5896
_exptl_absorpt_correction_type multi-scan
_exptl_absorpt_process_details
;
(SADABS; Sheldrick, 2012)
;
_exptl_crystal_colour 'clear light colourless'
_exptl_crystal_density_diffrn 0.964
_exptl_crystal_description block
_exptl_crystal_F_000 320
_exptl_crystal_size_max 0.25
_exptl_crystal_size_mid 0.2
_exptl_crystal_size_min 0.15
_refine_diff_density_max 0.166
_refine_diff_density_min -0.155
_refine_ls_abs_structure_details
;
Flack parameter determined using 1596 quotients
[(I^+^)-(I^-^)]/[(I^+^)+(I^-^)]
(Parsons & Flack, 2004)
;
_refine_ls_abs_structure_Flack 0.14(12)
_refine_ls_extinction_method none
_refine_ls_goodness_of_fit_ref 1.027
_refine_ls_hydrogen_treatment constr
_refine_ls_matrix_type full
_refine_ls_number_parameters 186
_refine_ls_number_reflns 3520
_refine_ls_number_restraints 1
_refine_ls_restrained_S_all 1.027
_refine_ls_R_factor_all 0.0347
_refine_ls_R_factor_gt 0.0346
_refine_ls_shift/su_max 0.000
_refine_ls_shift/su_mean 0.000
_refine_ls_structure_factor_coef Fsqd
_refine_ls_weighting_details 'w=1/[\s^2^(Fo^2^)+(0.0590P)^2^+0.1174P] where P=(Fo^2^+2Fc^2^)/3'
_refine_ls_weighting_scheme calc
_refine_ls_wR_factor_gt 0.0916
_refine_ls_wR_factor_ref 0.0919
_reflns_number_gt 3510
_reflns_number_total 3520
_reflns_threshold_expression I>2\s(I)
_cod_data_source_file sj5361.cif
_cod_data_source_block I
_cod_database_code 2238790
_shelx_space_group_comment
;
The symmetry employed for this shelxl refinement is uniquely defined
by the following loop, which should always be used as a source of
symmetry information in preference to the above space-group names.
They are only intended as comments.
;
_shelx_estimated_absorpt_t_min 0.907
_shelx_estimated_absorpt_t_max 0.943
_shelxl_version_number .2013

loop_
_space_group_symop_operation_xyz
'x, y, z'
'-x, y+1/2, -z'

loop_
_atom_site_type_symbol
_atom_site_label
_atom_site_fract_x
_atom_site_fract_y
_atom_site_fract_z
_atom_site_U_iso_or_equiv
_atom_site_adp_type
_atom_site_calc_flag
_atom_site_occupancy
N N1 0.37329(16) 0.60490(9) 0.25684(14) 0.0171(3) Uani d 1
C C1 0.35569(19) 0.67475(12) 0.37167(17) 0.0186(3) Uani d 1
H H1A 0.2313 0.6701 0.3698 0.022 Uiso calc 1
H H1B 0.3712 0.7393 0.3405 0.022 Uiso calc 1
C C2 0.4898(2) 0.66116(12) 0.53249(16) 0.0209(3) Uani d 1
H H2A 0.6134 0.6790 0.5418 0.025 Uiso calc 1
H H2B 0.4914 0.5944 0.5616 0.025 Uiso calc 1
C C3 0.4275(2) 0.72452(12) 0.63373(17) 0.0246(4) Uani d 1
H H3A 0.4305 0.7911 0.6052 0.030 Uiso calc 1
H H3B 0.3008 0.7088 0.6178 0.030 Uiso calc 1
C C5 0.56503(19) 0.61031(11) 0.25259(17) 0.0183(3) Uani d 1
H H5A 0.5705 0.5666 0.1761 0.022 Uiso calc 1
H H5B 0.6538 0.5883 0.3483 0.022 Uiso calc 1
C C6 0.6223(2) 0.70965(12) 0.22094(18) 0.0215(3) Uani d 1
H H6A 0.6227 0.7536 0.2992 0.026 Uiso calc 1
H H6B 0.5336 0.7330 0.1262 0.026 Uiso calc 1
C C7 0.8133(2) 0.70710(12) 0.2143(2) 0.0252(3) Uani d 1
H H7A 0.9020 0.6845 0.3097 0.030 Uiso calc 1
H H7B 0.8131 0.6622 0.1373 0.030 Uiso calc 1
C C8 0.8715(2) 0.80552(13) 0.1804(2) 0.0286(4) Uani d 1
H H8A 0.7902 0.8255 0.0822 0.043 Uiso calc 1
H H8B 0.9956 0.8024 0.1840 0.043 Uiso calc 1
H H8C 0.8655 0.8508 0.2536 0.043 Uiso calc 1
C C9 0.2259(2) 0.63434(11) 0.10726(17) 0.0193(3) Uani d 1
H H9A 0.1081 0.6354 0.1187 0.023 Uiso calc 1
H H9B 0.2520 0.6995 0.0857 0.023 Uiso calc 1
C C10 0.2053(2) 0.57252(12) -0.02823(17) 0.0224(3) Uani d 1
H H10A 0.1533 0.5106 -0.0197 0.027 Uiso calc 1
H H10B 0.3249 0.5620 -0.0338 0.027 Uiso calc 1
C C11 0.0779(2) 0.62444(14) -0.16886(18) 0.0274(4) Uani d 1
H H11A -0.0376 0.6389 -0.1581 0.033 Uiso calc 1
H H11B 0.1343 0.6848 -0.1782 0.033 Uiso calc 1
C C12 0.0379(3) 0.56601(14) -0.31121(18) 0.0319(4) Uani d 1
H H12A -0.0299 0.6046 -0.3970 0.048 Uiso calc 1
H H12B -0.0337 0.5105 -0.3090 0.048 Uiso calc 1
H H12C 0.1520 0.5460 -0.3175 0.048 Uiso calc 1
C C13 0.3451(2) 0.50172(11) 0.29578(16) 0.0187(3) Uani d 1
H H13A 0.3467 0.4603 0.2153 0.022 Uiso calc 1
H H13B 0.4484 0.4835 0.3859 0.022 Uiso calc 1
C C14 0.1676(2) 0.48347(12) 0.32089(18) 0.0222(3) Uani d 1
H H14A 0.0628 0.5025 0.2323 0.027 Uiso calc 1
H H14B 0.1668 0.5219 0.4046 0.027 Uiso calc 1
C C15 0.1506(2) 0.37789(13) 0.3535(2) 0.0276(4) Uani d 1
H H15A 0.2592 0.3582 0.4385 0.033 Uiso calc 1
H H15B 0.1452 0.3399 0.2675 0.033 Uiso calc 1
C C16 -0.0207(3) 0.35851(13) 0.3874(2) 0.0310(4) Uani d 1
H H16A -0.1288 0.3712 0.2996 0.047 Uiso calc 1
H H16B -0.0202 0.3995 0.4677 0.047 Uiso calc 1
H H16C -0.0211 0.2926 0.4165 0.047 Uiso calc 1
C C4 0.5460(2) 0.71352(15) 0.79966(19) 0.0313(4) Uani d 1
H H4A 0.6699 0.7334 0.8177 0.047 Uiso calc 1
H H4B 0.5462 0.6475 0.8284 0.047 Uiso calc 1
H H4C 0.4965 0.7527 0.8576 0.047 Uiso calc 1
N N2 0.5861(3) 0.42280(13) 0.66014(18) 0.0418(4) Uani d 1
C C17 0.6380(2) 0.42768(13) 0.7884(2) 0.0297(4) Uani d 1
B B1 0.7120(3) 0.43232(17) 0.9652(2) 0.0332(4) Uani d 1
H H1C 0.6112 0.4235 0.9975 0.050 Uiso calc 1
H H1D 0.7681 0.4937 0.9987 0.050 Uiso calc 1
H H1E 0.8018 0.3826 1.0069 0.050 Uiso calc 1

loop_
_atom_site_aniso_label
_atom_site_aniso_U_11
_atom_site_aniso_U_22
_atom_site_aniso_U_33
_atom_site_aniso_U_12
_atom_site_aniso_U_13
_atom_site_aniso_U_23
N1 0.0163(6) 0.0160(7) 0.0194(6) 0.0013(4) 0.0071(5) 0.0006(5)
C1 0.0192(7) 0.0154(7) 0.0236(7) 0.0018(5) 0.0108(6) -0.0010(6)
C2 0.0220(7) 0.0194(8) 0.0221(7) 0.0006(6) 0.0092(6) -0.0012(6)
C3 0.0262(7) 0.0248(9) 0.0251(8) 0.0011(6) 0.0122(6) -0.0034(7)
C5 0.0140(6) 0.0199(8) 0.0214(7) 0.0022(5) 0.0072(6) -0.0007(6)
C6 0.0198(7) 0.0207(8) 0.0265(8) 0.0002(6) 0.0117(6) 0.0003(6)
C7 0.0196(7) 0.0232(8) 0.0351(8) 0.0000(6) 0.0130(6) -0.0007(7)
C8 0.0257(8) 0.0270(9) 0.0367(9) -0.0059(6) 0.0158(7) -0.0028(7)
C9 0.0176(7) 0.0191(7) 0.0206(7) 0.0026(6) 0.0065(6) 0.0025(6)
C10 0.0239(7) 0.0213(8) 0.0208(7) 0.0024(6) 0.0070(6) 0.0007(6)
C11 0.0310(8) 0.0250(9) 0.0226(8) 0.0028(7) 0.0062(7) 0.0027(6)
C12 0.0387(9) 0.0298(10) 0.0215(8) 0.0001(8) 0.0049(7) 0.0009(7)
C13 0.0203(7) 0.0143(7) 0.0203(7) 0.0001(6) 0.0064(5) 0.0005(6)
C14 0.0235(7) 0.0198(8) 0.0240(7) -0.0014(6) 0.0099(6) 0.0005(6)
C15 0.0274(8) 0.0209(8) 0.0336(8) -0.0053(7) 0.0104(7) 0.0017(7)
C16 0.0374(9) 0.0296(10) 0.0282(8) -0.0132(7) 0.0148(7) -0.0027(7)
C4 0.0336(8) 0.0383(10) 0.0243(8) -0.0005(8) 0.0134(7) -0.0056(7)
N2 0.0627(11) 0.0240(8) 0.0286(8) -0.0016(8) 0.0059(7) 0.0025(7)
C17 0.0335(8) 0.0164(8) 0.0341(9) 0.0002(7) 0.0070(7) 0.0010(7)
B1 0.0389(10) 0.0263(10) 0.0306(10) 0.0033(9) 0.0088(8) -0.0021(8)

loop_
_atom_type_symbol
_atom_type_description
_atom_type_scat_dispersion_real
_atom_type_scat_dispersion_imag
_atom_type_scat_source
C C 0.0181 0.0091 'International Tables Vol C Tables 4.2.6.8 and 6.1.1.4'
H H 0.0000 0.0000 'International Tables Vol C Tables 4.2.6.8 and 6.1.1.4'
B B 0.0090 0.0039 'International Tables Vol C Tables 4.2.6.8 and 6.1.1.4'
N N 0.0311 0.0180 'International Tables Vol C Tables 4.2.6.8 and 6.1.1.4'

loop_
_geom_angle_atom_site_label_1
_geom_angle_atom_site_label_2
_geom_angle_atom_site_label_3
_geom_angle
C1 N1 C5 110.57(11)
C1 N1 C9 105.74(11)
C1 N1 C13 111.35(11)
C5 N1 C9 111.33(10)
C5 N1 C13 106.90(10)
C9 N1 C13 111.03(11)
N1 C1 H1A 108.2
N1 C1 H1B 108.2
N1 C1 C2 116.39(12)
H1A C1 H1B 107.3
C2 C1 H1A 108.2
C2 C1 H1B 108.2
C1 C2 H2A 110.0
C1 C2 H2B 110.0
C1 C2 C3 108.34(12)
H2A C2 H2B 108.4
C3 C2 H2A 110.0
C3 C2 H2B 110.0
C2 C3 H3A 108.9
C2 C3 H3B 108.9
H3A C3 H3B 107.7
C4 C3 C2 113.43(13)
C4 C3 H3A 108.9
C4 C3 H3B 108.9
N1 C5 H5A 108.6
N1 C5 H5B 108.6
N1 C5 C6 114.83(12)
H5A C5 H5B 107.5
C6 C5 H5A 108.6
C6 C5 H5B 108.6
C5 C6 H6A 109.5
C5 C6 H6B 109.5
C5 C6 C7 110.87(12)
H6A C6 H6B 108.1
C7 C6 H6A 109.5
C7 C6 H6B 109.5
C6 C7 H7A 109.3
C6 C7 H7B 109.3
H7A C7 H7B 108.0
C8 C7 C6 111.58(13)
C8 C7 H7A 109.3
C8 C7 H7B 109.3
C7 C8 H8A 109.5
C7 C8 H8B 109.5
C7 C8 H8C 109.5
H8A C8 H8B 109.5
H8A C8 H8C 109.5
H8B C8 H8C 109.5
N1 C9 H9A 108.0
N1 C9 H9B 108.0
H9A C9 H9B 107.3
C10 C9 N1 117.12(12)
C10 C9 H9A 108.0
C10 C9 H9B 108.0
C9 C10 H10A 110.0
C9 C10 H10B 110.0
C9 C10 C11 108.33(13)
H10A C10 H10B 108.4
C11 C10 H10A 110.0
C11 C10 H10B 110.0
C10 C11 H11A 109.0
C10 C11 H11B 109.0
H11A C11 H11B 107.8
C12 C11 C10 112.85(15)
C12 C11 H11A 109.0
C12 C11 H11B 109.0
C11 C12 H12A 109.5
C11 C12 H12B 109.5
C11 C12 H12C 109.5
H12A C12 H12B 109.5
H12A C12 H12C 109.5
H12B C12 H12C 109.5
N1 C13 H13A 108.5
N1 C13 H13B 108.5
H13A C13 H13B 107.5
C14 C13 N1 115.09(12)
C14 C13 H13A 108.5
C14 C13 H13B 108.5
C13 C14 H14A 109.5
C13 C14 H14B 109.5
C13 C14 C15 110.59(13)
H14A C14 H14B 108.1
C15 C14 H14A 109.5
C15 C14 H14B 109.5
C14 C15 H15A 109.3
C14 C15 H15B 109.3
C14 C15 C16 111.69(15)
H15A C15 H15B 107.9
C16 C15 H15A 109.3
C16 C15 H15B 109.3
C15 C16 H16A 109.5
C15 C16 H16B 109.5
C15 C16 H16C 109.5
H16A C16 H16B 109.5
H16A C16 H16C 109.5
H16B C16 H16C 109.5
C3 C4 H4A 109.5
C3 C4 H4B 109.5
C3 C4 H4C 109.5
H4A C4 H4B 109.5
H4A C4 H4C 109.5
H4B C4 H4C 109.5
N2 C17 B1 178.7(2)
C17 B1 H1C 109.5
C17 B1 H1D 109.5
C17 B1 H1E 109.5
H1C B1 H1D 109.5
H1C B1 H1E 109.5
H1D B1 H1E 109.5

loop_
_geom_bond_atom_site_label_1
_geom_bond_atom_site_label_2
_geom_bond_distance
N1 C1 1.5182(18)
N1 C5 1.5195(17)
N1 C9 1.5216(18)
N1 C13 1.5229(19)
C1 H1A 0.9700
C1 H1B 0.9700
C1 C2 1.518(2)
C2 H2A 0.9700
C2 H2B 0.9700
C2 C3 1.526(2)
C3 H3A 0.9700
C3 H3B 0.9700
C3 C4 1.521(2)
C5 H5A 0.9700
C5 H5B 0.9700
C5 C6 1.521(2)
C6 H6A 0.9700
C6 H6B 0.9700
C6 C7 1.5215(19)
C7 H7A 0.9700
C7 H7B 0.9700
C7 C8 1.519(2)
C8 H8A 0.9600
C8 H8B 0.9600
C8 H8C 0.9600
C9 H9A 0.9700
C9 H9B 0.9700
C9 C10 1.520(2)
C10 H10A 0.9700
C10 H10B 0.9700
C10 C11 1.526(2)
C11 H11A 0.9700
C11 H11B 0.9700
C11 C12 1.521(2)
C12 H12A 0.9600
C12 H12B 0.9600
C12 H12C 0.9600
C13 H13A 0.9700
C13 H13B 0.9700
C13 C14 1.5192(19)
C14 H14A 0.9700
C14 H14B 0.9700
C14 C15 1.520(2)
C15 H15A 0.9700
C15 H15B 0.9700
C15 C16 1.521(2)
C16 H16A 0.9600
C16 H16B 0.9600
C16 H16C 0.9600
C4 H4A 0.9600
C4 H4B 0.9600
C4 H4C 0.9600
N2 C17 1.147(2)
C17 B1 1.578(3)
B1 H1C 0.9600
B1 H1D 0.9600
B1 H1E 0.9600

loop_
_geom_hbond_atom_site_label_D
_geom_hbond_atom_site_label_H
_geom_hbond_atom_site_label_A
_geom_hbond_site_symmetry_A
_geom_hbond_distance_DH
_geom_hbond_distance_HA
_geom_hbond_distance_DA
_geom_hbond_angle_DHA
C1 H1B N2 2_656 0.97 2.58 3.515(2) 162.0
C2 H2B N2 . 0.97 2.58 3.523(2) 165.2
C13 H13B N2 . 0.97 2.59 3.474(2) 152.0

loop_
_geom_torsion_atom_site_label_1
_geom_torsion_atom_site_label_2
_geom_torsion_atom_site_label_3
_geom_torsion_atom_site_label_4
_geom_torsion
N1 C1 C2 C3 -169.39(12)
N1 C5 C6 C7 -178.31(12)
N1 C9 C10 C11 -169.54(12)
N1 C13 C14 C15 178.00(12)
C1 N1 C5 C6 -56.43(15)
C1 N1 C9 C10 -176.84(12)
C1 N1 C13 C14 53.31(15)
C1 C2 C3 C4 177.11(14)
C5 N1 C1 C2 -59.06(16)
C5 N1 C9 C10 63.04(16)
C5 N1 C13 C14 174.17(12)
C5 C6 C7 C8 179.12(13)
C9 N1 C1 C2 -179.68(12)
C9 N1 C5 C6 60.80(16)
C9 N1 C13 C14 -64.23(15)
C9 C10 C11 C12 -176.50(14)
C13 N1 C1 C2 59.62(15)
C13 N1 C5 C6 -177.78(12)
C13 N1 C9 C10 -55.94(16)
C13 C14 C15 C16 176.90(13)
